data_7220323
loop_
_publ_author_name
'Shi, Qi'
'Wang, Fei'
'Kang, Xiaozhen'
'Xu, Jun'
'Huang, Yining'
'Li, Jinping'
'Dong, Jinxiang'

_publ_section_title
;
 A single precursor approach for ZIF synthesis: transformation of a new 1D
 [Zn(Im)(HIm)2(OAc)] structure to 3D Zn(Im)2frameworks
;
_journal_issue 21
_journal_name_full CrystEngComm
_journal_page_first 3998
_journal_paper_doi 10.1039/C5CE00211G
_journal_volume 17
_journal_year 2015
_chemical_formula_moiety 'C9 H11 N6 Zn, C2 H3 O2'
_chemical_formula_sum 'C11 H14 N6 O2 Zn'
_chemical_formula_weight 327.65
_chemical_name_systematic '[Zn(Im)(HIm)2(OAc)'
_space_group_IT_number 14
_symmetry_cell_setting monoclinic
_symmetry_space_group_name_Hall '-P 2ybc'
_symmetry_space_group_name_H-M 'P 1 21/c 1'
_atom_sites_solution_hydrogens geom
_atom_sites_solution_primary direct
_atom_sites_solution_secondary difmap
_audit_creation_method SHELXL-97
_audit_update_record
;
2015-03-30 deposited with the CCDC.
2015-04-21 downloaded from the CCDC.
;
_cell_angle_alpha 90.00
_cell_angle_beta 98.0093(10)
_cell_angle_gamma 90.00
_cell_formula_units_Z 4
_cell_length_a 10.9252(9)
_cell_length_b 9.3337(6)
_cell_length_c 14.2595(3)
_cell_measurement_reflns_used 1046
_cell_measurement_temperature 293(2)
_cell_measurement_theta_max 28.3871
_cell_measurement_theta_min 2.8672
_cell_volume 1439.89(15)
_computing_cell_refinement 'Bruker SMART'
_computing_data_collection 'Bruker SMART'
_computing_data_reduction 'Bruker SAINT'
_computing_molecular_graphics 'Bruker SHELXTL'
_computing_publication_material 'Bruker SHELXTL'
_computing_structure_refinement 'SHELXL-97 (Sheldrick, 1997)'
_computing_structure_solution 'SHELXS-97 (Sheldrick, 1990)'
_diffrn_ambient_temperature 293(2)
_diffrn_measured_fraction_theta_full 0.962
_diffrn_measured_fraction_theta_max 0.962
_diffrn_measurement_device_type 'CCD area detector'
_diffrn_measurement_method 'phi and omega scans'
_diffrn_radiation_monochromator graphite
_diffrn_radiation_source 'fine-focus sealed tube'
_diffrn_radiation_type MoK\a
_diffrn_radiation_wavelength 0.71073
_diffrn_reflns_av_R_equivalents 0.0000
_diffrn_reflns_av_sigmaI/netI 0.0952
_diffrn_reflns_limit_h_max 12
_diffrn_reflns_limit_h_min -12
_diffrn_reflns_limit_k_max 6
_diffrn_reflns_limit_k_min -11
_diffrn_reflns_limit_l_max 16
_diffrn_reflns_limit_l_min -16
_diffrn_reflns_number 6203
_diffrn_reflns_theta_full 25.02
_diffrn_reflns_theta_max 25.02
_diffrn_reflns_theta_min 2.88
_exptl_absorpt_coefficient_mu 1.716
_exptl_absorpt_correction_T_max 0.8893
_exptl_absorpt_correction_T_min 0.7145
_exptl_absorpt_correction_type multi-scan
_exptl_absorpt_process_details sadabs
_exptl_crystal_density_diffrn 1.511
_exptl_crystal_density_method 'not measured'
_exptl_crystal_description block
_exptl_crystal_F_000 672
_exptl_crystal_size_max 0.21
_exptl_crystal_size_mid 0.12
_exptl_crystal_size_min 0.07
_refine_diff_density_max 1.112
_refine_diff_density_min -0.654
_refine_diff_density_rms 0.176
_refine_ls_extinction_method none
_refine_ls_goodness_of_fit_ref 1.066
_refine_ls_hydrogen_treatment mixed
_refine_ls_matrix_type full
_refine_ls_number_parameters 183
_refine_ls_number_reflns 6203
_refine_ls_number_restraints 0
_refine_ls_restrained_S_all 1.066
_refine_ls_R_factor_all 0.1112
_refine_ls_R_factor_gt 0.0656
_refine_ls_shift/su_max 0.001
_refine_ls_shift/su_mean 0.000
_refine_ls_structure_factor_coef Fsqd
_refine_ls_weighting_details 'calc w=1/[\s^2^(Fo^2^)+(0.0812P)^2^+0.0000P] where P=(Fo^2^+2Fc^2^)/3'
_refine_ls_weighting_scheme calc
_refine_ls_wR_factor_gt 0.1627
_refine_ls_wR_factor_ref 0.1726
_reflns_number_gt 3538
_reflns_number_total 6203
_reflns_threshold_expression >2sigma(I)
_cod_data_source_file c5ce00211g2.cif
_cod_data_source_block w20120218g
_cod_depositor_comments
;
The following automatic conversions were performed:

'_symmetry_cell_setting' value 'Monoclinic' changed to 'monoclinic'
according to
/usr/data/users/saulius/crontab/automatic-downloads/rss-feeds/RSC/lib/dictionaries/cif_core.dic
dictionary named 'cif_core.dic' version 2.4.2 from 2011-04-26.

Automatic conversion script
Id: cif_fix_values 3271 2015-04-21 07:52:19Z andrius 

 Adding full bibliography for 7220323.cif.
;
_cod_original_cell_volume 1439.89(16)
_cod_original_sg_symbol_H-M P2(1)/c
_cod_database_code 7220323

loop_
_symmetry_equiv_pos_as_xyz
'x, y, z'
'-x, y+1/2, -z+1/2'
'-x, -y, -z'
'x, -y-1/2, z-1/2'

loop_
_atom_site_label
_atom_site_type_symbol
_atom_site_fract_x
_atom_site_fract_y
_atom_site_fract_z
_atom_site_U_iso_or_equiv
_atom_site_adp_type
_atom_site_occupancy
_atom_site_symmetry_multiplicity
_atom_site_calc_flag
_atom_site_refinement_flags
Zn1 Zn 0.52024(5) 0.23397(6) 0.61963(3) 0.0330(2) Uani 1 1 d .
N1 N 0.5525(3) 0.3813(4) 0.7194(2) 0.0327(9) Uani 1 1 d .
N2 N 0.4648(4) 0.0594(4) 0.6792(2) 0.0313(9) Uani 1 1 d .
N3 N 0.3938(3) 0.2806(4) 0.5085(2) 0.0334(9) Uani 1 1 d .
N4 N 0.2187(4) 0.3211(4) 0.4216(3) 0.0421(11) Uani 1 1 d .
H4 H 0.1426 0.3449 0.4058 0.051 Uiso 1 1 calc R
N5 N 0.6815(4) 0.2103(4) 0.5693(2) 0.0357(10) Uani 1 1 d .
N6 N 0.8369(4) 0.2592(5) 0.4950(3) 0.0534(12) Uani 1 1 d .
H6 H 0.8815 0.3025 0.4587 0.064 Uiso 1 1 calc R
O1 O 0.0204(3) 0.6151(5) 0.6180(3) 0.0624(11) Uani 1 1 d .
O2 O 0.1797(3) 0.4835(5) 0.6758(2) 0.0713(13) Uani 1 1 d .
C1 C 0.4825(4) 0.4891(5) 0.7451(3) 0.0328(11) Uani 1 1 d .
H1 H 0.4049 0.5119 0.7130 0.039 Uiso 1 1 calc R
C2 C 0.3525(5) -0.0086(5) 0.6544(3) 0.0394(12) Uani 1 1 d .
H2 H 0.2933 0.0146 0.6033 0.047 Uiso 1 1 calc R
C3 C 0.6557(4) 0.3853(5) 0.7825(3) 0.0386(12) Uani 1 1 d .
H3 H 0.7229 0.3240 0.7828 0.046 Uiso 1 1 calc R
C4 C 0.2796(5) 0.3202(5) 0.5080(3) 0.0378(12) Uani 1 1 d .
H4A H 0.2453 0.3448 0.5619 0.045 Uiso 1 1 calc R
C5 C 0.2971(5) 0.2779(6) 0.3625(3) 0.0477(14) Uani 1 1 d .
H5 H 0.2791 0.2669 0.2972 0.057 Uiso 1 1 calc R
C6 C 0.4063(4) 0.2538(5) 0.4157(3) 0.0411(12) Uani 1 1 d .
H6A H 0.4783 0.2239 0.3936 0.049 Uiso 1 1 calc R
C7 C 0.7245(5) 0.2946(6) 0.5091(3) 0.0424(13) Uani 1 1 d .
H7 H 0.6806 0.3714 0.4795 0.051 Uiso 1 1 calc R
C8 C 0.8691(5) 0.1412(7) 0.5484(4) 0.0587(16) Uani 1 1 d .
H8 H 0.9425 0.0898 0.5514 0.070 Uiso 1 1 calc R
C9 C 0.7741(5) 0.1136(6) 0.5960(4) 0.0495(14) Uani 1 1 d .
H9 H 0.7716 0.0406 0.6401 0.059 Uiso 1 1 calc R
C10 C 0.0703(5) 0.5158(7) 0.6692(3) 0.0469(14) Uani 1 1 d .
C11 C -0.0136(6) 0.4381(7) 0.7273(4) 0.0715(19) Uani 1 1 d .
H11A H -0.0480 0.3555 0.6931 0.107 Uiso 1 1 calc R
H11B H -0.0792 0.5009 0.7395 0.107 Uiso 1 1 calc R
H11C H 0.0328 0.4084 0.7862 0.107 Uiso 1 1 calc R

loop_
_atom_site_aniso_label
_atom_site_aniso_U_11
_atom_site_aniso_U_22
_atom_site_aniso_U_33
_atom_site_aniso_U_23
_atom_site_aniso_U_13
_atom_site_aniso_U_12
Zn1 0.0426(3) 0.0262(3) 0.0318(3) 0.0000(3) 0.0107(2) -0.0003(3)
N1 0.042(3) 0.024(2) 0.033(2) -0.0090(18) 0.0121(18) -0.0007(19)
N2 0.043(2) 0.022(2) 0.030(2) 0.0018(19) 0.0082(18) -0.0028(18)
N3 0.035(2) 0.034(3) 0.031(2) 0.0035(19) 0.0054(15) 0.0053(19)
N4 0.032(2) 0.043(3) 0.052(3) 0.013(2) 0.010(2) 0.0073(19)
N5 0.045(2) 0.030(2) 0.035(2) 0.0013(19) 0.0145(18) 0.001(2)
N6 0.040(3) 0.075(4) 0.049(3) 0.006(3) 0.0194(18) -0.009(3)
O1 0.036(2) 0.092(3) 0.063(2) 0.034(3) 0.0180(17) 0.006(2)
O2 0.038(2) 0.114(4) 0.062(3) -0.003(2) 0.0066(19) 0.028(2)
C1 0.038(3) 0.028(3) 0.033(3) 0.001(2) 0.007(2) 0.000(2)
C2 0.040(3) 0.041(3) 0.036(3) 0.008(3) 0.003(2) 0.002(2)
C3 0.036(3) 0.034(3) 0.046(3) 0.004(3) 0.006(2) 0.008(2)
C4 0.047(3) 0.030(3) 0.038(3) 0.000(2) 0.013(2) 0.004(2)
C5 0.052(3) 0.060(4) 0.031(3) -0.003(3) 0.008(2) 0.005(3)
C6 0.038(3) 0.049(4) 0.038(3) 0.001(3) 0.012(2) 0.007(3)
C7 0.044(3) 0.044(3) 0.040(3) 0.007(3) 0.009(2) -0.002(3)
C8 0.047(4) 0.061(4) 0.070(4) 0.011(4) 0.016(3) 0.013(3)
C9 0.056(4) 0.045(4) 0.049(3) 0.006(3) 0.012(3) 0.009(3)
C10 0.047(4) 0.063(4) 0.031(3) -0.013(3) 0.007(2) 0.003(3)
C11 0.067(4) 0.072(5) 0.076(5) 0.019(4) 0.010(3) -0.001(4)

loop_
_atom_type_symbol
_atom_type_description
_atom_type_scat_dispersion_real
_atom_type_scat_dispersion_imag
_atom_type_scat_source
C C 0.0033 0.0016 'International Tables Vol C Tables 4.2.6.8 and 6.1.1.4'
H H 0.0000 0.0000 'International Tables Vol C Tables 4.2.6.8 and 6.1.1.4'
O O 0.0106 0.0060 'International Tables Vol C Tables 4.2.6.8 and 6.1.1.4'
N N 0.0061 0.0033 'International Tables Vol C Tables 4.2.6.8 and 6.1.1.4'
Zn Zn 0.2839 1.4301 'International Tables Vol C Tables 4.2.6.8 and 6.1.1.4'

loop_
_geom_angle_atom_site_label_1
_geom_angle_atom_site_label_2
_geom_angle_atom_site_label_3
_geom_angle
_geom_angle_site_symmetry_1
_geom_angle_site_symmetry_3
N2 Zn1 N1 107.44(15) . .
N2 Zn1 N3 107.54(16) . .
N1 Zn1 N3 116.99(15) . .
N2 Zn1 N5 113.64(16) . .
N1 Zn1 N5 104.89(15) . .
N3 Zn1 N5 106.57(14) . .
C3 N1 C1 104.6(4) . .
C3 N1 Zn1 123.5(3) . .
C1 N1 Zn1 131.8(3) . .
C1 N2 C2 104.5(4) 2_646 .
C1 N2 Zn1 129.5(3) 2_646 .
C2 N2 Zn1 125.7(3) . .
C4 N3 C6 105.8(4) . .
C4 N3 Zn1 128.5(3) . .
C6 N3 Zn1 125.0(3) . .
C4 N4 C5 107.6(4) . .
C4 N4 H4 126.2 . .
C5 N4 H4 126.2 . .
C7 N5 C9 105.2(4) . .
C7 N5 Zn1 125.8(3) . .
C9 N5 Zn1 128.7(3) . .
C7 N6 C8 107.1(4) . .
C7 N6 H6 126.5 . .
C8 N6 H6 126.5 . .
N2 C1 N1 113.2(4) 2_656 .
N2 C1 H1 123.4 2_656 .
N1 C1 H1 123.4 . .
C3 C2 N2 107.8(4) 2_646 .
C3 C2 H2 126.1 2_646 .
N2 C2 H2 126.1 . .
N1 C3 C2 109.9(4) . 2_656
N1 C3 H3 125.1 . .
C2 C3 H3 125.1 2_656 .
N3 C4 N4 111.5(4) . .
N3 C4 H4A 124.3 . .
N4 C4 H4A 124.3 . .
C6 C5 N4 106.8(4) . .
C6 C5 H5 126.6 . .
N4 C5 H5 126.6 . .
C5 C6 N3 108.4(4) . .
C5 C6 H6A 125.8 . .
N3 C6 H6A 125.8 . .
N5 C7 N6 112.3(5) . .
N5 C7 H7 123.8 . .
N6 C7 H7 123.8 . .
C9 C8 N6 106.3(5) . .
C9 C8 H8 126.8 . .
N6 C8 H8 126.8 . .
C8 C9 N5 109.1(5) . .
C8 C9 H9 125.5 . .
N5 C9 H9 125.5 . .
O2 C10 O1 124.5(5) . .
O2 C10 C11 120.2(6) . .
O1 C10 C11 115.3(5) . .
C10 C11 H11A 109.5 . .
C10 C11 H11B 109.5 . .
H11A C11 H11B 109.5 . .
C10 C11 H11C 109.5 . .
H11A C11 H11C 109.5 . .
H11B C11 H11C 109.5 . .

loop_
_geom_bond_atom_site_label_1
_geom_bond_atom_site_label_2
_geom_bond_distance
_geom_bond_site_symmetry_2
Zn1 N2 1.971(4) .
Zn1 N1 1.975(4) .
Zn1 N3 2.000(3) .
Zn1 N5 2.005(4) .
N1 C3 1.341(6) .
N1 C1 1.346(6) .
N2 C1 1.324(5) 2_646
N2 C2 1.383(6) .
N3 C4 1.300(6) .
N3 C6 1.371(5) .
N4 C4 1.316(6) .
N4 C5 1.344(6) .
N4 H4 0.8600 .
N5 C7 1.300(6) .
N5 C9 1.369(6) .
N6 C7 1.314(6) .
N6 C8 1.357(7) .
N6 H6 0.8600 .
O1 C10 1.256(6) .
O2 C10 1.222(6) .
C1 N2 1.324(5) 2_656
C1 H1 0.9300 .
C2 C3 1.349(6) 2_646
C2 H2 0.9300 .
C3 C2 1.349(6) 2_656
C3 H3 0.9300 .
C4 H4A 0.9300 .
C5 C6 1.341(7) .
C5 H5 0.9300 .
C6 H6A 0.9300 .
C7 H7 0.9300 .
C8 C9 1.342(7) .
C8 H8 0.9300 .
C9 H9 0.9300 .
C10 C11 1.505(8) .
C11 H11A 0.9600 .
C11 H11B 0.9600 .
C11 H11C 0.9600 .

loop_
_geom_torsion_atom_site_label_1
_geom_torsion_atom_site_label_2
_geom_torsion_atom_site_label_3
_geom_torsion_atom_site_label_4
_geom_torsion
_geom_torsion_site_symmetry_1
_geom_torsion_site_symmetry_4
N2 Zn1 N1 C3 79.0(4) . .
N3 Zn1 N1 C3 -160.0(3) . .
N5 Zn1 N1 C3 -42.2(4) . .
N2 Zn1 N1 C1 -96.5(4) . .
N3 Zn1 N1 C1 24.5(4) . .
N5 Zn1 N1 C1 142.3(4) . .
N1 Zn1 N2 C1 -52.7(4) . 2_646
N3 Zn1 N2 C1 -179.5(4) . 2_646
N5 Zn1 N2 C1 62.8(4) . 2_646
N1 Zn1 N2 C2 120.4(4) . .
N3 Zn1 N2 C2 -6.3(4) . .
N5 Zn1 N2 C2 -124.0(4) . .
N2 Zn1 N3 C4 66.1(4) . .
N1 Zn1 N3 C4 -54.8(4) . .
N5 Zn1 N3 C4 -171.7(4) . .
N2 Zn1 N3 C6 -102.6(4) . .
N1 Zn1 N3 C6 136.5(4) . .
N5 Zn1 N3 C6 19.6(4) . .
N2 Zn1 N5 C7 163.3(4) . .
N1 Zn1 N5 C7 -79.6(4) . .
N3 Zn1 N5 C7 45.1(4) . .
N2 Zn1 N5 C9 -23.5(5) . .
N1 Zn1 N5 C9 93.5(4) . .
N3 Zn1 N5 C9 -141.8(4) . .
C3 N1 C1 N2 -0.4(5) . 2_656
Zn1 N1 C1 N2 175.7(3) . 2_656
C1 N2 C2 C3 0.7(5) 2_646 2_646
Zn1 N2 C2 C3 -173.9(3) . 2_646
C1 N1 C3 C2 0.9(5) . 2_656
Zn1 N1 C3 C2 -175.6(3) . 2_656
C6 N3 C4 N4 -0.2(5) . .
Zn1 N3 C4 N4 -170.6(3) . .
C5 N4 C4 N3 0.8(6) . .
C4 N4 C5 C6 -1.0(6) . .
N4 C5 C6 N3 0.9(6) . .
C4 N3 C6 C5 -0.4(6) . .
Zn1 N3 C6 C5 170.4(4) . .
C9 N5 C7 N6 0.3(6) . .
Zn1 N5 C7 N6 174.8(3) . .
C8 N6 C7 N5 1.3(6) . .
C7 N6 C8 C9 -2.3(7) . .
N6 C8 C9 N5 2.5(7) . .
C7 N5 C9 C8 -1.8(6) . .
Zn1 N5 C9 C8 -176.0(4) . .
